data_4129417
loop_
_publ_author_name
'Wang, Xiao-Na'
'Krenske, Elizabeth H.'
'Johnston, Ryne C.'
'Houk, K. N.'
'Hsung, Richard P.'

_publ_section_title
;
 AlCl&#x2083;-Catalyzed Ring Expansion Cascades of Bicyclic
 Cyclobutenamides Involving Highly Strained Cis,Trans-Cycloheptadienone
 Intermediates.
;
_journal_issue 16
_journal_name_full 'Journal of the American Chemical Society'
_journal_page_first 5596
_journal_page_last 5601
_journal_paper_doi 10.1021/jacs.5b02561
_journal_volume 137
_journal_year 2015
_chemical_absolute_configuration ad
_chemical_formula_moiety 'C21 H20 N2 O5 S'
_chemical_formula_sum 'C21 H20 N2 O5 S'
_chemical_formula_weight 412.45
_chemical_name_common 13273b
_space_group_IT_number 29
_space_group_name_Hall 'P 2c -2ac'
_space_group_name_H-M_alt 'P c a 21'
_symmetry_cell_setting orthorhombic
_symmetry_space_group_name_H-M 'P c a 21'
_atom_sites_solution_hydrogens geom
_atom_sites_solution_primary direct
_atom_sites_solution_secondary difmap
_audit_creation_method SHELXL-97
_cell_angle_alpha 90.00
_cell_angle_beta 90.00
_cell_angle_gamma 90.00
_cell_formula_units_Z 8
_cell_length_a 14.1052(4)
_cell_length_b 9.7605(3)
_cell_length_c 28.1020(9)
_cell_measurement_reflns_used 2799
_cell_measurement_temperature 123(2)
_cell_measurement_theta_max 66.83
_cell_measurement_theta_min 3.15
_cell_volume 3868.9(2)
_computing_cell_refinement 'Bruker SAINT'
_computing_data_collection 'Bruker APEX2'
_computing_data_reduction 'Bruker SAINT'
_computing_molecular_graphics 'Bruker SHELXTL'
_computing_publication_material 'Bruker SHELXTL'
_computing_structure_refinement 'SHELXL-2008 (Sheldrick 2008)'
_computing_structure_solution 'SHELXS-97 (Sheldrick 2008)'
_diffrn_ambient_temperature 123(2)
_diffrn_measured_fraction_theta_full 0.995
_diffrn_measured_fraction_theta_max 0.995
_diffrn_measurement_device_type 'Bruker-AXS D8 Kappa Photon-100'
_diffrn_measurement_method 'omega and phi scans'
_diffrn_radiation_type CuK\a
_diffrn_radiation_wavelength 1.54178
_diffrn_reflns_av_R_equivalents 0.0459
_diffrn_reflns_av_sigmaI/netI 0.0365
_diffrn_reflns_limit_h_max 14
_diffrn_reflns_limit_h_min -17
_diffrn_reflns_limit_k_max 10
_diffrn_reflns_limit_k_min -11
_diffrn_reflns_limit_l_max 32
_diffrn_reflns_limit_l_min -33
_diffrn_reflns_number 32684
_diffrn_reflns_theta_full 68.28
_diffrn_reflns_theta_max 68.28
_diffrn_reflns_theta_min 3.15
_exptl_absorpt_coefficient_mu 1.807
_exptl_absorpt_correction_T_max 0.9312
_exptl_absorpt_correction_T_min 0.7609
_exptl_absorpt_correction_type multi-scan
_exptl_absorpt_process_details 'SADABS (Shedrick, 2012)'
_exptl_crystal_colour colourless
_exptl_crystal_density_diffrn 1.416
_exptl_crystal_density_method 'not measured'
_exptl_crystal_description Plate
_exptl_crystal_F_000 1728
_exptl_crystal_size_max 0.16
_exptl_crystal_size_mid 0.14
_exptl_crystal_size_min 0.04
_refine_diff_density_max 0.872
_refine_diff_density_min -0.252
_refine_diff_density_rms 0.063
_refine_ls_abs_structure_details 'Flack H D (1983), Acta Cryst. A39, 876-881'
_refine_ls_abs_structure_Flack 0.087(18)
_refine_ls_extinction_method none
_refine_ls_goodness_of_fit_ref 1.028
_refine_ls_hydrogen_treatment constr
_refine_ls_matrix_type full
_refine_ls_number_parameters 525
_refine_ls_number_reflns 6932
_refine_ls_number_restraints 1
_refine_ls_restrained_S_all 1.028
_refine_ls_R_factor_all 0.0559
_refine_ls_R_factor_gt 0.0484
_refine_ls_shift/su_max 0.001
_refine_ls_shift/su_mean 0.000
_refine_ls_structure_factor_coef Fsqd
_refine_ls_weighting_details 'calc w=1/[\s^2^(Fo^2^)+(0.0866P)^2^+1.3218P] where P=(Fo^2^+2Fc^2^)/3'
_refine_ls_weighting_scheme calc
_refine_ls_wR_factor_gt 0.1239
_refine_ls_wR_factor_ref 0.1299
_reflns_number_gt 6158
_reflns_number_total 6932
_reflns_threshold_expression >2sigma(I)
_cod_data_source_file ja5b02561_si_006.cif
_cod_data_source_block 13273b
_cod_depositor_comments
;
The following automatic conversions were performed:

data item '_symmetry_cell_setting' value 'Orthorhombic' was changed
to 'orthorhombic' in accordance with the
/home/saulius/struct/COD-crude-data/automatic-downloads/DataCite-retrospective/ACS/depositions/lib/dictionaries/cif_core.dic
dictionary named 'cif_core.dic' version 2.4.2 last updated on
2011-04-26.

Automatic conversion script
Id: cif_fix_values 6909 2019-04-08 15:41:33Z antanas 
;
_cod_original_sg_symbol_H-M Pca2(1)
_cod_database_code 4129417

loop_
_symmetry_equiv_pos_as_xyz
'x, y, z'
'-x, -y, z+1/2'
'-x+1/2, y, z+1/2'
'x+1/2, -y, z'

loop_
_atom_site_label
_atom_site_type_symbol
_atom_site_fract_x
_atom_site_fract_y
_atom_site_fract_z
_atom_site_U_iso_or_equiv
_atom_site_adp_type
_atom_site_occupancy
_atom_site_symmetry_multiplicity
_atom_site_calc_flag
_atom_site_refinement_flags
S1A S 0.52004(5) 0.54372(8) 0.65016(3) 0.02411(18) Uani 1 1 d .
O1A O 0.58907(17) 0.4891(3) 0.61809(9) 0.0308(6) Uani 1 1 d .
O2A O 0.54533(17) 0.6499(2) 0.68263(9) 0.0318(6) Uani 1 1 d .
O3A O 0.15054(19) 0.6326(3) 0.50932(10) 0.0477(7) Uani 1 1 d .
O4A O 0.11938(18) 0.7903(3) 0.56140(10) 0.0397(6) Uani 1 1 d .
O5A O 0.2702(2) 0.6860(3) 0.75304(13) 0.0516(8) Uani 1 1 d .
N1A N 0.48050(18) 0.4147(3) 0.68223(10) 0.0224(6) Uani 1 1 d .
N2A N 0.1701(2) 0.7007(3) 0.54499(11) 0.0315(7) Uani 1 1 d .
C1A C 0.4216(2) 0.6014(3) 0.61628(11) 0.0216(7) Uani 1 1 d .
C2A C 0.4021(2) 0.5383(3) 0.57287(12) 0.0262(7) Uani 1 1 d .
H2AB H 0.4447 0.4730 0.5598 0.031 Uiso 1 1 calc R
C3A C 0.3190(2) 0.5727(3) 0.54920(12) 0.0250(7) Uani 1 1 d .
H3AA H 0.3032 0.5304 0.5198 0.030 Uiso 1 1 calc R
C4A C 0.2597(2) 0.6694(3) 0.56913(11) 0.0218(6) Uani 1 1 d .
C5A C 0.2799(2) 0.7367(3) 0.61113(12) 0.0267(7) Uani 1 1 d .
H5AA H 0.2385 0.8051 0.6233 0.032 Uiso 1 1 calc R
C6A C 0.3628(2) 0.7016(3) 0.63519(12) 0.0247(7) Uani 1 1 d .
H6AA H 0.3788 0.7457 0.6642 0.030 Uiso 1 1 calc R
C7A C 0.4626(2) 0.2828(3) 0.65753(12) 0.0269(7) Uani 1 1 d .
H7AA H 0.4977 0.2808 0.6270 0.032 Uiso 1 1 calc R
H7AB H 0.3941 0.2737 0.6505 0.032 Uiso 1 1 calc R
C8A C 0.4945(2) 0.1648(3) 0.68868(11) 0.0243(7) Uani 1 1 d .
C9A C 0.5880(3) 0.1607(4) 0.70437(13) 0.0302(8) Uani 1 1 d .
H9AA H 0.6294 0.2350 0.6977 0.036 Uiso 1 1 calc R
C10A C 0.6211(3) 0.0483(4) 0.72983(13) 0.0361(9) Uani 1 1 d .
H10A H 0.6853 0.0451 0.7401 0.043 Uiso 1 1 calc R
C11A C 0.5603(3) -0.0591(4) 0.74014(13) 0.0366(9) Uani 1 1 d .
H11A H 0.5828 -0.1362 0.7574 0.044 Uiso 1 1 calc R
C12A C 0.4672(3) -0.0542(4) 0.72549(13) 0.0331(8) Uani 1 1 d .
H12A H 0.4255 -0.1275 0.7330 0.040 Uiso 1 1 calc R
C13A C 0.4341(3) 0.0574(3) 0.69967(12) 0.0278(7) Uani 1 1 d .
H13A H 0.3698 0.0602 0.6895 0.033 Uiso 1 1 calc R
C14A C 0.4190(2) 0.4466(3) 0.72085(12) 0.0246(7) Uani 1 1 d .
C15A C 0.4449(3) 0.4669(4) 0.76622(13) 0.0316(8) Uani 1 1 d .
C16A C 0.5413(3) 0.4612(5) 0.78713(16) 0.0448(10) Uani 1 1 d .
H16A H 0.5871 0.4362 0.7624 0.067 Uiso 1 1 calc R
H16B H 0.5427 0.3925 0.8126 0.067 Uiso 1 1 calc R
H16C H 0.5578 0.5511 0.8003 0.067 Uiso 1 1 calc R
C17A C 0.3565(3) 0.4968(4) 0.79478(15) 0.0364(9) Uani 1 1 d .
H17A H 0.3653 0.5482 0.8253 0.044 Uiso 1 1 calc R
C18A C 0.3027(2) 0.5713(4) 0.75482(15) 0.0358(9) Uani 1 1 d .
C19A C 0.3108(2) 0.4563(4) 0.71731(13) 0.0300(8) Uani 1 1 d .
H19A H 0.2837 0.4759 0.6851 0.036 Uiso 1 1 calc R
C20A C 0.2660(3) 0.3372(4) 0.74538(15) 0.0371(9) Uani 1 1 d .
H20A H 0.2896 0.2479 0.7336 0.044 Uiso 1 1 calc R
H20B H 0.1960 0.3389 0.7426 0.044 Uiso 1 1 calc R
C21A C 0.2973(3) 0.3616(4) 0.79737(14) 0.0398(9) Uani 1 1 d .
H21A H 0.3365 0.2846 0.8091 0.048 Uiso 1 1 calc R
H21B H 0.2417 0.3728 0.8185 0.048 Uiso 1 1 calc R
S1B S 0.35404(5) 0.95873(8) 0.50023(3) 0.02370(18) Uani 1 1 d .
O1B O 0.28735(17) 1.0155(3) 0.53294(9) 0.0315(6) Uani 1 1 d .
O2B O 0.32688(17) 0.8524(2) 0.46791(9) 0.0321(6) Uani 1 1 d .
O3B O 0.72630(18) 0.8628(3) 0.63907(10) 0.0463(7) Uani 1 1 d .
O4B O 0.75460(18) 0.7058(3) 0.58645(11) 0.0391(6) Uani 1 1 d .
O5B O 0.6057(2) 0.8134(3) 0.40213(11) 0.0450(7) Uani 1 1 d .
N1B N 0.39430(19) 1.0869(3) 0.46792(9) 0.0239(6) Uani 1 1 d .
N2B N 0.7055(2) 0.7966(3) 0.60347(11) 0.0303(7) Uani 1 1 d .
C1B C 0.4530(2) 0.9001(3) 0.53325(11) 0.0214(7) Uani 1 1 d .
C2B C 0.4746(2) 0.9632(3) 0.57610(12) 0.0257(7) Uani 1 1 d .
H2BB H 0.4332 1.0303 0.5891 0.031 Uiso 1 1 calc R
C3B C 0.5571(2) 0.9276(3) 0.59972(12) 0.0260(7) Uani 1 1 d .
H3BA H 0.5736 0.9698 0.6290 0.031 Uiso 1 1 calc R
C4B C 0.6148(2) 0.8290(3) 0.57954(12) 0.0250(7) Uani 1 1 d .
C5B C 0.5935(2) 0.7619(4) 0.53759(12) 0.0269(7) Uani 1 1 d .
H5BA H 0.6343 0.6933 0.5251 0.032 Uiso 1 1 calc R
C6B C 0.5104(2) 0.7980(3) 0.51429(12) 0.0259(7) Uani 1 1 d .
H6BA H 0.4929 0.7533 0.4856 0.031 Uiso 1 1 calc R
C7B C 0.4135(2) 1.2194(3) 0.49149(12) 0.0252(7) Uani 1 1 d .
H7BA H 0.4822 1.2276 0.4982 0.030 Uiso 1 1 calc R
H7BB H 0.3791 1.2234 0.5222 0.030 Uiso 1 1 calc R
C8B C 0.3821(2) 1.3374(3) 0.46004(11) 0.0241(7) Uani 1 1 d .
C9B C 0.2882(3) 1.3436(4) 0.44435(12) 0.0286(7) Uani 1 1 d .
H9BA H 0.2452 1.2721 0.4522 0.034 Uiso 1 1 calc R
C10B C 0.2577(3) 1.4536(4) 0.41738(14) 0.0357(9) Uani 1 1 d .
H10B H 0.1938 1.4575 0.4068 0.043 Uiso 1 1 calc R
C11B C 0.3199(3) 1.5579(4) 0.40565(13) 0.0392(9) Uani 1 1 d .
H11B H 0.2983 1.6342 0.3876 0.047 Uiso 1 1 calc R
C12B C 0.4133(3) 1.5511(4) 0.42022(13) 0.0344(9) Uani 1 1 d .
H12B H 0.4565 1.6214 0.4115 0.041 Uiso 1 1 calc R
C13B C 0.4444(3) 1.4406(4) 0.44787(12) 0.0293(8) Uani 1 1 d .
H13B H 0.5085 1.4366 0.4583 0.035 Uiso 1 1 calc R
C14B C 0.4558(2) 1.0530(3) 0.42908(12) 0.0260(7) Uani 1 1 d .
C15B C 0.4290(3) 1.0232(4) 0.38442(14) 0.0303(8) Uani 1 1 d .
C16B C 0.3322(3) 1.0209(5) 0.36349(15) 0.0396(9) Uani 1 1 d .
H16D H 0.2858 1.0471 0.3878 0.059 Uiso 1 1 calc R
H16E H 0.3179 0.9283 0.3520 0.059 Uiso 1 1 calc R
H16F H 0.3290 1.0856 0.3369 0.059 Uiso 1 1 calc R
C17B C 0.5194(3) 0.9915(4) 0.35700(15) 0.0357(9) Uani 1 1 d .
H17B H 0.5118 0.9340 0.3278 0.043 Uiso 1 1 calc R
C18B C 0.5730(2) 0.9268(4) 0.39762(14) 0.0344(8) Uani 1 1 d .
C19B C 0.5625(3) 1.0470(4) 0.43282(14) 0.0325(8) Uani 1 1 d .
H19B H 0.5898 1.0338 0.4653 0.039 Uiso 1 1 calc R
C20B C 0.6059(3) 1.1637(4) 0.40212(15) 0.0395(9) Uani 1 1 d .
H20C H 0.5805 1.2541 0.4117 0.047 Uiso 1 1 calc R
H20D H 0.6758 1.1653 0.4049 0.047 Uiso 1 1 calc R
C21B C 0.5749(3) 1.1268(5) 0.35067(14) 0.0414(9) Uani 1 1 d .
H21C H 0.5339 1.1992 0.3370 0.050 Uiso 1 1 calc R
H21D H 0.6306 1.1136 0.3297 0.050 Uiso 1 1 calc R

loop_
_atom_site_aniso_label
_atom_site_aniso_U_11
_atom_site_aniso_U_22
_atom_site_aniso_U_33
_atom_site_aniso_U_23
_atom_site_aniso_U_13
_atom_site_aniso_U_12
S1A 0.0181(4) 0.0233(4) 0.0309(4) 0.0036(3) -0.0029(3) -0.0015(3)
O1A 0.0194(12) 0.0362(14) 0.0369(14) 0.0084(11) 0.0034(11) 0.0038(9)
O2A 0.0306(13) 0.0252(12) 0.0395(14) 0.0006(11) -0.0124(11) -0.0050(10)
O3A 0.0348(14) 0.0684(19) 0.0401(16) -0.0181(14) -0.0140(13) 0.0085(13)
O4A 0.0261(13) 0.0408(15) 0.0522(17) -0.0029(13) -0.0053(12) 0.0107(11)
O5A 0.0411(17) 0.0369(15) 0.077(2) -0.0049(15) 0.0058(15) 0.0082(13)
N1A 0.0210(13) 0.0225(14) 0.0237(13) 0.0017(11) -0.0014(11) -0.0011(11)
N2A 0.0211(15) 0.0390(17) 0.0343(17) 0.0014(13) -0.0027(12) 0.0007(13)
C1A 0.0156(15) 0.0221(16) 0.0273(17) 0.0040(13) 0.0011(13) -0.0018(12)
C2A 0.0229(17) 0.0280(17) 0.0276(18) -0.0029(14) 0.0004(14) 0.0025(14)
C3A 0.0251(18) 0.0273(17) 0.0226(17) -0.0029(13) -0.0006(14) -0.0010(14)
C4A 0.0149(15) 0.0243(15) 0.0262(17) 0.0024(13) -0.0017(13) -0.0017(13)
C5A 0.0243(18) 0.0252(17) 0.0304(18) -0.0007(14) 0.0023(14) 0.0043(13)
C6A 0.0252(17) 0.0214(16) 0.0276(17) -0.0004(13) -0.0023(13) 0.0003(12)
C7A 0.0294(18) 0.0248(16) 0.0264(17) -0.0003(14) -0.0034(14) 0.0004(13)
C8A 0.0277(17) 0.0221(16) 0.0232(16) -0.0032(13) -0.0019(14) 0.0006(13)
C9A 0.0272(18) 0.0318(19) 0.0315(18) -0.0043(15) -0.0012(14) 0.0010(14)
C10A 0.037(2) 0.038(2) 0.033(2) -0.0040(17) -0.0056(17) 0.0138(17)
C11A 0.051(2) 0.0271(19) 0.031(2) -0.0028(15) -0.0075(18) 0.0096(16)
C12A 0.049(2) 0.0234(17) 0.0263(18) -0.0031(14) -0.0013(16) -0.0048(15)
C13A 0.0339(19) 0.0247(17) 0.0247(17) -0.0076(13) -0.0014(14) 0.0000(14)
C14A 0.0224(18) 0.0249(17) 0.0265(17) 0.0029(13) -0.0004(14) 0.0004(13)
C15A 0.032(2) 0.0342(19) 0.0287(18) -0.0006(15) -0.0017(16) 0.0020(15)
C16A 0.031(2) 0.065(3) 0.039(2) -0.007(2) -0.0076(19) -0.003(2)
C17A 0.033(2) 0.045(2) 0.031(2) -0.0053(17) 0.0027(17) -0.0001(15)
C18A 0.0230(18) 0.032(2) 0.052(2) -0.0011(17) 0.0074(17) -0.0016(15)
C19A 0.0235(18) 0.0375(19) 0.0289(18) 0.0060(15) -0.0013(15) 0.0005(15)
C20A 0.029(2) 0.039(2) 0.043(2) -0.0009(17) 0.0060(17) -0.0037(16)
C21A 0.037(2) 0.043(2) 0.039(2) 0.0026(17) 0.0043(17) -0.0032(17)
S1B 0.0186(4) 0.0238(4) 0.0287(4) 0.0030(3) -0.0028(3) -0.0011(3)
O1B 0.0197(12) 0.0361(14) 0.0385(15) 0.0052(11) 0.0041(11) 0.0024(10)
O2B 0.0292(13) 0.0278(12) 0.0392(14) -0.0001(11) -0.0108(11) -0.0055(10)
O3B 0.0276(13) 0.0714(19) 0.0400(15) -0.0126(14) -0.0107(12) 0.0082(13)
O4B 0.0224(13) 0.0402(14) 0.0548(16) 0.0008(13) -0.0016(12) 0.0105(11)
O5B 0.0385(15) 0.0429(16) 0.0537(17) 0.0008(13) 0.0008(13) 0.0090(13)
N1B 0.0242(14) 0.0212(13) 0.0263(14) 0.0008(11) -0.0009(12) 0.0004(11)
N2B 0.0179(15) 0.0384(17) 0.0347(16) 0.0019(13) -0.0015(12) -0.0012(12)
C1B 0.0206(16) 0.0211(15) 0.0225(15) 0.0029(13) -0.0001(13) -0.0033(12)
C2B 0.0261(18) 0.0250(16) 0.0260(17) -0.0011(13) 0.0017(14) 0.0008(14)
C3B 0.0252(18) 0.0287(17) 0.0240(17) -0.0015(14) -0.0003(14) -0.0034(14)
C4B 0.0185(16) 0.0270(16) 0.0295(18) 0.0054(14) 0.0003(13) -0.0004(13)
C5B 0.0279(19) 0.0254(17) 0.0275(17) -0.0003(14) 0.0003(14) 0.0049(13)
C6B 0.0277(18) 0.0260(18) 0.0241(17) -0.0011(13) -0.0017(13) -0.0006(13)
C7B 0.0239(17) 0.0243(16) 0.0275(17) -0.0006(13) -0.0039(13) -0.0022(12)
C8B 0.0278(18) 0.0226(16) 0.0218(15) -0.0031(13) -0.0022(14) 0.0035(13)
C9B 0.0288(18) 0.0299(17) 0.0272(17) -0.0030(14) -0.0045(14) 0.0007(14)
C10B 0.033(2) 0.040(2) 0.0339(19) -0.0065(17) -0.0069(16) 0.0124(17)
C11B 0.062(3) 0.0266(19) 0.0288(19) 0.0005(15) -0.0048(18) 0.0135(18)
C12B 0.052(2) 0.0256(17) 0.0255(18) 0.0016(14) -0.0009(16) -0.0023(16)
C13B 0.0338(19) 0.0262(17) 0.0279(18) -0.0035(14) -0.0028(15) -0.0043(14)
C14B 0.0225(17) 0.0274(16) 0.0280(18) 0.0030(14) -0.0007(14) 0.0014(14)
C15B 0.0267(18) 0.0317(18) 0.0326(19) 0.0018(15) 0.0023(15) 0.0026(14)
C16B 0.032(2) 0.058(3) 0.0287(19) -0.0041(18) -0.0050(17) 0.0033(18)
C17B 0.033(2) 0.045(2) 0.030(2) 0.0030(17) 0.0034(17) 0.0042(16)
C18B 0.0211(17) 0.041(2) 0.041(2) 0.0024(17) -0.0018(16) 0.0056(16)
C19B 0.029(2) 0.0371(19) 0.0310(19) 0.0012(16) 0.0008(16) 0.0024(16)
C20B 0.0267(19) 0.047(2) 0.045(2) 0.0039(19) 0.0015(17) -0.0029(17)
C21B 0.037(2) 0.050(2) 0.037(2) 0.0101(18) 0.0050(17) -0.0004(18)

loop_
_atom_type_symbol
_atom_type_description
_atom_type_scat_dispersion_real
_atom_type_scat_dispersion_imag
_atom_type_scat_source
C C 0.0181 0.0091 'International Tables Vol C Tables 4.2.6.8 and 6.1.1.4'
H H 0.0000 0.0000 'International Tables Vol C Tables 4.2.6.8 and 6.1.1.4'
N N 0.0311 0.0180 'International Tables Vol C Tables 4.2.6.8 and 6.1.1.4'
O O 0.0492 0.0322 'International Tables Vol C Tables 4.2.6.8 and 6.1.1.4'
S S 0.3331 0.5567 'International Tables Vol C Tables 4.2.6.8 and 6.1.1.4'

loop_
_geom_angle_atom_site_label_1
_geom_angle_atom_site_label_2
_geom_angle_atom_site_label_3
_geom_angle
O2A S1A O1A 120.26(15)
O2A S1A N1A 106.88(15)
O1A S1A N1A 106.87(14)
O2A S1A C1A 107.96(15)
O1A S1A C1A 108.25(15)
N1A S1A C1A 105.74(14)
C14A N1A C7A 116.3(3)
C14A N1A S1A 117.1(2)
C7A N1A S1A 117.7(2)
O4A N2A O3A 124.1(3)
O4A N2A C4A 118.7(3)
O3A N2A C4A 117.2(3)
C6A C1A C2A 121.9(3)
C6A C1A S1A 119.1(3)
C2A C1A S1A 118.9(2)
C3A C2A C1A 118.6(3)
C3A C2A H2AB 120.7
C1A C2A H2AB 120.7
C4A C3A C2A 118.8(3)
C4A C3A H3AA 120.6
C2A C3A H3AA 120.6
C3A C4A C5A 123.2(3)
C3A C4A N2A 118.5(3)
C5A C4A N2A 118.3(3)
C4A C5A C6A 118.1(3)
C4A C5A H5AA 121.0
C6A C5A H5AA 121.0
C1A C6A C5A 119.3(3)
C1A C6A H6AA 120.4
C5A C6A H6AA 120.4
N1A C7A C8A 109.8(3)
N1A C7A H7AA 109.7
C8A C7A H7AA 109.7
N1A C7A H7AB 109.7
C8A C7A H7AB 109.7
H7AA C7A H7AB 108.2
C13A C8A C9A 119.4(3)
C13A C8A C7A 121.4(3)
C9A C8A C7A 119.1(3)
C8A C9A C10A 120.3(3)
C8A C9A H9AA 119.9
C10A C9A H9AA 119.9
C11A C10A C9A 119.7(4)
C11A C10A H10A 120.1
C9A C10A H10A 120.1
C12A C11A C10A 120.2(3)
C12A C11A H11A 119.9
C10A C11A H11A 119.9
C11A C12A C13A 120.2(4)
C11A C12A H12A 119.9
C13A C12A H12A 119.9
C8A C13A C12A 120.2(3)
C8A C13A H13A 119.9
C12A C13A H13A 119.9
C15A C14A N1A 126.3(3)
C15A C14A C19A 108.9(3)
N1A C14A C19A 124.8(3)
C14A C15A C16A 128.4(4)
C14A C15A C17A 108.0(3)
C16A C15A C17A 123.6(3)
C15A C16A H16A 109.5
C15A C16A H16B 109.5
H16A C16A H16B 109.5
C15A C16A H16C 109.5
H16A C16A H16C 109.5
H16B C16A H16C 109.5
C15A C17A C18A 96.3(3)
C15A C17A C21A 107.6(3)
C18A C17A C21A 99.7(3)
C15A C17A H17A 116.7
C18A C17A H17A 116.7
C21A C17A H17A 116.7
O5A C18A C17A 130.8(4)
O5A C18A C19A 132.2(4)
C17A C18A C19A 96.8(3)
C14A C19A C20A 109.2(3)
C14A C19A C18A 94.2(3)
C20A C19A C18A 99.7(3)
C14A C19A H19A 116.8
C20A C19A H19A 116.8
C18A C19A H19A 116.8
C19A C20A C21A 104.5(3)
C19A C20A H20A 110.9
C21A C20A H20A 110.8
C19A C20A H20B 110.8
C21A C20A H20B 110.8
H20A C20A H20B 108.9
C20A C21A C17A 103.8(3)
C20A C21A H21A 111.0
C17A C21A H21A 111.0
C20A C21A H21B 111.0
C17A C21A H21B 111.0
H21A C21A H21B 109.0
O1B S1B O2B 120.92(15)
O1B S1B N1B 106.69(14)
O2B S1B N1B 107.06(14)
O1B S1B C1B 107.92(15)
O2B S1B C1B 108.00(15)
N1B S1B C1B 105.22(14)
C14B N1B C7B 115.6(3)
C14B N1B S1B 117.0(2)
C7B N1B S1B 118.7(2)
O4B N2B O3B 124.4(3)
O4B N2B C4B 117.9(3)
O3B N2B C4B 117.7(3)
C2B C1B C6B 121.5(3)
C2B C1B S1B 119.0(3)
C6B C1B S1B 119.3(2)
C3B C2B C1B 119.3(3)
C3B C2B H2BB 120.3
C1B C2B H2BB 120.3
C4B C3B C2B 118.2(3)
C4B C3B H3BA 120.9
C2B C3B H3BA 120.9
C5B C4B C3B 123.5(3)
C5B C4B N2B 118.3(3)
C3B C4B N2B 118.1(3)
C4B C5B C6B 117.7(3)
C4B C5B H5BA 121.1
C6B C5B H5BA 121.1
C5B C6B C1B 119.5(3)
C5B C6B H6BA 120.2
C1B C6B H6BA 120.2
N1B C7B C8B 110.5(3)
N1B C7B H7BA 109.6
C8B C7B H7BA 109.6
N1B C7B H7BB 109.6
C8B C7B H7BB 109.6
H7BA C7B H7BB 108.1
C13B C8B C9B 119.6(3)
C13B C8B C7B 120.8(3)
C9B C8B C7B 119.5(3)
C10B C9B C8B 120.0(3)
C10B C9B H9BA 120.0
C8B C9B H9BA 120.0
C9B C10B C11B 120.4(4)
C9B C10B H10B 119.8
C11B C10B H10B 119.8
C12B C11B C10B 119.9(3)
C12B C11B H11B 120.1
C10B C11B H11B 120.1
C11B C12B C13B 120.1(4)
C11B C12B H12B 120.0
C13B C12B H12B 120.0
C8B C13B C12B 120.0(3)
C8B C13B H13B 120.0
C12B C13B H13B 120.0
C15B C14B N1B 126.3(3)
C15B C14B C19B 109.7(3)
N1B C14B C19B 124.0(3)
C14B C15B C16B 129.2(3)
C14B C15B C17B 106.4(3)
C16B C15B C17B 124.5(3)
C15B C16B H16D 109.5
C15B C16B H16E 109.5
H16D C16B H16E 109.5
C15B C16B H16F 109.5
H16D C16B H16F 109.5
H16E C16B H16F 109.5
C18B C17B C15B 97.0(3)
C18B C17B C21B 101.1(3)
C15B C17B C21B 108.0(3)
C18B C17B H17B 116.1
C15B C17B H17B 116.1
C21B C17B H17B 116.1
O5B C18B C17B 131.0(4)
O5B C18B C19B 131.9(4)
C17B C18B C19B 96.8(3)
C14B C19B C18B 94.6(3)
C14B C19B C20B 109.0(3)
C18B C19B C20B 99.5(3)
C14B C19B H19B 116.8
C18B C19B H19B 116.8
C20B C19B H19B 116.8
C21B C20B C19B 103.6(3)
C21B C20B H20C 111.0
C19B C20B H20C 111.0
C21B C20B H20D 111.0
C19B C20B H20D 111.0
H20C C20B H20D 109.0
C17B C21B C20B 103.5(3)
C17B C21B H21C 111.1
C20B C21B H21C 111.1
C17B C21B H21D 111.1
C20B C21B H21D 111.1
H21C C21B H21D 109.0

loop_
_geom_bond_atom_site_label_1
_geom_bond_atom_site_label_2
_geom_bond_distance
S1A O2A 1.426(3)
S1A O1A 1.430(3)
S1A N1A 1.646(3)
S1A C1A 1.775(3)
O3A N2A 1.234(4)
O4A N2A 1.221(4)
O5A C18A 1.210(5)
N1A C14A 1.424(4)
N1A C7A 1.484(4)
N2A C4A 1.466(4)
C1A C6A 1.388(4)
C1A C2A 1.394(5)
C2A C3A 1.389(5)
C2A H2AB 0.9500
C3A C4A 1.380(4)
C3A H3AA 0.9500
C4A C5A 1.380(5)
C5A C6A 1.393(5)
C5A H5AA 0.9500
C6A H6AA 0.9500
C7A C8A 1.515(5)
C7A H7AA 0.9900
C7A H7AB 0.9900
C8A C13A 1.386(5)
C8A C9A 1.391(5)
C9A C10A 1.391(5)
C9A H9AA 0.9500
C10A C11A 1.385(6)
C10A H10A 0.9500
C11A C12A 1.377(6)
C11A H11A 0.9500
C12A C13A 1.390(5)
C12A H12A 0.9500
C13A H13A 0.9500
C14A C15A 1.341(5)
C14A C19A 1.533(5)
C15A C16A 1.483(5)
C15A C17A 1.511(5)
C16A H16A 0.9800
C16A H16B 0.9800
C16A H16C 0.9800
C17A C18A 1.538(6)
C17A C21A 1.563(6)
C17A H17A 1.0000
C18A C19A 1.544(5)
C19A C20A 1.540(5)
C19A H19A 1.0000
C20A C21A 1.545(6)
C20A H20A 0.9900
C20A H20B 0.9900
C21A H21A 0.9900
C21A H21B 0.9900
S1B O1B 1.427(3)
S1B O2B 1.432(3)
S1B N1B 1.647(3)
S1B C1B 1.771(3)
O3B N2B 1.227(4)
O4B N2B 1.223(4)
O5B C18B 1.205(5)
N1B C14B 1.433(4)
N1B C7B 1.478(4)
N2B C4B 1.479(4)
C1B C2B 1.387(5)
C1B C6B 1.390(5)
C2B C3B 1.384(5)
C2B H2BB 0.9500
C3B C4B 1.382(5)
C3B H3BA 0.9500
C4B C5B 1.382(5)
C5B C6B 1.388(5)
C5B H5BA 0.9500
C6B H6BA 0.9500
C7B C8B 1.518(4)
C7B H7BA 0.9900
C7B H7BB 0.9900
C8B C13B 1.380(5)
C8B C9B 1.398(5)
C9B C10B 1.383(5)
C9B H9BA 0.9500
C10B C11B 1.384(6)
C10B H10B 0.9500
C11B C12B 1.382(6)
C11B H11B 0.9500
C12B C13B 1.400(5)
C12B H12B 0.9500
C13B H13B 0.9500
C14B C15B 1.342(5)
C14B C19B 1.511(5)
C15B C16B 1.487(6)
C15B C17B 1.522(5)
C16B H16D 0.9800
C16B H16E 0.9800
C16B H16F 0.9800
C17B C18B 1.507(5)
C17B C21B 1.545(6)
C17B H17B 1.0000
C18B C19B 1.542(5)
C19B C20B 1.554(5)
C19B H19B 1.0000
C20B C21B 1.553(6)
C20B H20C 0.9900
C20B H20D 0.9900
C21B H21C 0.9900
C21B H21D 0.9900

loop_
_geom_torsion_atom_site_label_1
_geom_torsion_atom_site_label_2
_geom_torsion_atom_site_label_3
_geom_torsion_atom_site_label_4
_geom_torsion
O2A S1A N1A C14A 42.6(3)
O1A S1A N1A C14A 172.6(2)
C1A S1A N1A C14A -72.3(3)
O2A S1A N1A C7A -171.1(2)
O1A S1A N1A C7A -41.2(3)
C1A S1A N1A C7A 74.0(3)
O2A S1A C1A C6A -24.4(3)
O1A S1A C1A C6A -156.1(3)
N1A S1A C1A C6A 89.7(3)
O2A S1A C1A C2A 159.8(3)
O1A S1A C1A C2A 28.1(3)
N1A S1A C1A C2A -86.1(3)
C6A C1A C2A C3A -3.0(5)
S1A C1A C2A C3A 172.6(3)
C1A C2A C3A C4A 1.0(5)
C2A C3A C4A C5A 1.6(5)
C2A C3A C4A N2A -177.3(3)
O4A N2A C4A C3A -176.9(3)
O3A N2A C4A C3A 3.9(5)
O4A N2A C4A C5A 4.1(5)
O3A N2A C4A C5A -175.1(3)
C3A C4A C5A C6A -2.2(5)
N2A C4A C5A C6A 176.8(3)
C2A C1A C6A C5A 2.5(5)
S1A C1A C6A C5A -173.2(3)
C4A C5A C6A C1A 0.1(5)
C14A N1A C7A C8A -73.3(3)
S1A N1A C7A C8A 140.2(2)
N1A C7A C8A C13A 126.7(3)
N1A C7A C8A C9A -56.9(4)
C13A C8A C9A C10A 1.6(5)
C7A C8A C9A C10A -174.9(3)
C8A C9A C10A C11A -0.9(5)
C9A C10A C11A C12A -0.3(6)
C10A C11A C12A C13A 0.9(5)
C9A C8A C13A C12A -1.0(5)
C7A C8A C13A C12A 175.4(3)
C11A C12A C13A C8A -0.2(5)
C7A N1A C14A C15A 119.6(4)
S1A N1A C14A C15A -93.7(4)
C7A N1A C14A C19A -57.2(4)
S1A N1A C14A C19A 89.6(3)
N1A C14A C15A C16A -0.1(6)
C19A C14A C15A C16A 177.1(4)
N1A C14A C15A C17A -179.5(3)
C19A C14A C15A C17A -2.3(4)
C14A C15A C17A C18A -33.0(4)
C16A C15A C17A C18A 147.6(4)
C14A C15A C17A C21A 69.4(4)
C16A C15A C17A C21A -110.1(4)
C15A C17A C18A O5A -121.8(4)
C21A C17A C18A O5A 129.0(4)
C15A C17A C18A C19A 54.2(3)
C21A C17A C18A C19A -54.9(3)
C15A C14A C19A C20A -65.5(4)
N1A C14A C19A C20A 111.7(4)
C15A C14A C19A C18A 36.3(4)
N1A C14A C19A C18A -146.4(3)
O5A C18A C19A C14A 121.6(4)
C17A C18A C19A C14A -54.4(3)
O5A C18A C19A C20A -128.1(4)
C17A C18A C19A C20A 55.9(3)
C14A C19A C20A C21A 62.7(4)
C18A C19A C20A C21A -35.3(4)
C19A C20A C21A C17A 1.2(4)
C15A C17A C21A C20A -66.5(4)
C18A C17A C21A C20A 33.4(4)
O1B S1B N1B C14B -173.9(2)
O2B S1B N1B C14B -43.1(3)
C1B S1B N1B C14B 71.6(3)
O1B S1B N1B C7B 39.7(3)
O2B S1B N1B C7B 170.5(2)
C1B S1B N1B C7B -74.7(3)
O1B S1B C1B C2B -27.8(3)
O2B S1B C1B C2B -160.1(3)
N1B S1B C1B C2B 85.8(3)
O1B S1B C1B C6B 156.1(3)
O2B S1B C1B C6B 23.8(3)
N1B S1B C1B C6B -90.2(3)
C6B C1B C2B C3B 2.5(5)
S1B C1B C2B C3B -173.5(3)
C1B C2B C3B C4B -0.4(5)
C2B C3B C4B C5B -1.5(5)
C2B C3B C4B N2B 176.7(3)
O4B N2B C4B C5B -4.3(5)
O3B N2B C4B C5B 175.6(3)
O4B N2B C4B C3B 177.4(3)
O3B N2B C4B C3B -2.7(5)
C3B C4B C5B C6B 1.3(5)
N2B C4B C5B C6B -176.9(3)
C4B C5B C6B C1B 0.9(5)
C2B C1B C6B C5B -2.7(5)
S1B C1B C6B C5B 173.2(3)
C14B N1B C7B C8B 73.3(3)
S1B N1B C7B C8B -139.9(2)
N1B C7B C8B C13B -125.3(3)
N1B C7B C8B C9B 56.5(4)
C13B C8B C9B C10B -0.9(5)
C7B C8B C9B C10B 177.2(3)
C8B C9B C10B C11B 0.1(5)
C9B C10B C11B C12B 1.2(6)
C10B C11B C12B C13B -1.7(5)
C9B C8B C13B C12B 0.4(5)
C7B C8B C13B C12B -177.7(3)
C11B C12B C13B C8B 0.9(5)
C7B N1B C14B C15B -123.7(4)
S1B N1B C14B C15B 88.9(4)
C7B N1B C14B C19B 55.6(4)
S1B N1B C14B C19B -91.8(4)
N1B C14B C15B C16B 1.7(6)
C19B C14B C15B C16B -177.7(4)
N1B C14B C15B C17B -178.8(3)
C19B C14B C15B C17B 1.8(4)
C14B C15B C17B C18B 33.7(4)
C16B C15B C17B C18B -146.7(4)
C14B C15B C17B C21B -70.4(4)
C16B C15B C17B C21B 109.2(4)
C15B C17B C18B O5B 120.0(4)
C21B C17B C18B O5B -130.1(5)
C15B C17B C18B C19B -54.4(3)
C21B C17B C18B C19B 55.5(3)
C15B C14B C19B C18B -35.5(4)
N1B C14B C19B C18B 145.1(3)
C15B C14B C19B C20B 66.2(4)
N1B C14B C19B C20B -113.3(4)
O5B C18B C19B C14B -120.0(5)
C17B C18B C19B C14B 54.3(3)
O5B C18B C19B C20B 129.9(4)
C17B C18B C19B C20B -55.8(3)
C14B C19B C20B C21B -63.3(4)
C18B C19B C20B C21B 34.9(4)
C18B C17B C21B C20B -33.7(4)
C15B C17B C21B C20B 67.5(4)
C19B C20B C21B C17B -1.4(4)
